data_2206141
loop_
_publ_author_name
'Ng, Seik Weng'

_publ_section_title
;
 2,3-Dihydroxybenzaldehyde
;
_journal_issue 7
_journal_name_full 'Acta Crystallographica Section E'
_journal_page_first o2301
_journal_page_last o2302
_journal_paper_doi 10.1107/S1600536805019719
_journal_volume 61
_journal_year 2005
_chemical_formula_iupac 'C7 H6 O3'
_chemical_formula_moiety 'C7 H6 O3'
_chemical_formula_sum 'C7 H6 O3'
_chemical_formula_weight 138.12
_chemical_name_systematic
;
2,3-Dihydroxybenzaldehyde
;
_space_group_IT_number 14
_symmetry_cell_setting monoclinic
_symmetry_space_group_name_Hall '-P 2yn'
_symmetry_space_group_name_H-M 'P 1 21/n 1'
_atom_sites_solution_hydrogens geom
_atom_sites_solution_primary direct
_atom_sites_solution_secondary difmap
_audit_creation_method SHELXL-97
_cell_angle_alpha 90.00
_cell_angle_beta 104.42(3)
_cell_angle_gamma 90.00
_cell_formula_units_Z 4
_cell_length_a 12.409(3)
_cell_length_b 3.768(2)
_cell_length_c 13.349(3)
_cell_measurement_reflns_used 4742
_cell_measurement_temperature 295(2)
_cell_measurement_theta_max 27.5
_cell_measurement_theta_min 3.2
_cell_volume 604.5(4)
_computing_cell_refinement RAPID-AUTO
_computing_data_collection 'RAPID-AUTO (Rigaku, 1998)'
_computing_data_reduction 'CrystalStructure (Rigaku/MSC, 2002)'
_computing_molecular_graphics 'ORTEPII (Johnson, 1976)'
_computing_publication_material SHELXL97
_computing_structure_refinement 'SHELXL97 (Sheldrick, 1997)'
_computing_structure_solution 'SHELXS97 (Sheldrick, 1997)'
_diffrn_ambient_temperature 295(2)
_diffrn_measured_fraction_theta_full 1.00
_diffrn_measured_fraction_theta_max 1.00
_diffrn_measurement_device_type 'Rigaki RAXIS-RAPID IP'
_diffrn_measurement_method \w
_diffrn_radiation_monochromator graphite
_diffrn_radiation_source 'fine-focus sealed tube'
_diffrn_radiation_type MoK\a
_diffrn_radiation_wavelength 0.71073
_diffrn_reflns_av_R_equivalents 0.014
_diffrn_reflns_av_sigmaI/netI 0.012
_diffrn_reflns_limit_h_max 16
_diffrn_reflns_limit_h_min -16
_diffrn_reflns_limit_k_max 4
_diffrn_reflns_limit_k_min -4
_diffrn_reflns_limit_l_max 16
_diffrn_reflns_limit_l_min -17
_diffrn_reflns_number 5427
_diffrn_reflns_theta_full 27.5
_diffrn_reflns_theta_max 27.5
_diffrn_reflns_theta_min 3.2
_diffrn_standards_decay_% 0
_diffrn_standards_interval_count 0
_diffrn_standards_interval_time 0
_diffrn_standards_number 0
_exptl_absorpt_coefficient_mu 0.120
_exptl_absorpt_correction_T_max 0.980
_exptl_absorpt_correction_T_min 0.794
_exptl_absorpt_correction_type multi-scan
_exptl_absorpt_process_details '(ABSCOR; Higashi, 1995)'
_exptl_crystal_colour colorless
_exptl_crystal_density_diffrn 1.518
_exptl_crystal_density_method 'not measured'
_exptl_crystal_description Block
_exptl_crystal_F_000 288
_exptl_crystal_size_max 0.32
_exptl_crystal_size_mid 0.24
_exptl_crystal_size_min 0.17
_refine_diff_density_max 0.33
_refine_diff_density_min -0.14
_refine_ls_extinction_method none
_refine_ls_goodness_of_fit_ref 1.09
_refine_ls_hydrogen_treatment refall
_refine_ls_matrix_type full
_refine_ls_number_parameters 115
_refine_ls_number_reflns 1372
_refine_ls_number_restraints 6
_refine_ls_restrained_S_all 1.09
_refine_ls_R_factor_all 0.040
_refine_ls_R_factor_gt 0.036
_refine_ls_shift/su_max 0.001
_refine_ls_shift/su_mean 0.000
_refine_ls_structure_factor_coef Fsqd
_refine_ls_weighting_details 'calc w = 1/[\s^2^(Fo^2^)+(0.0714P)^2^+0.0682P] where P = (Fo^2^+2Fc^2^)/3'
_refine_ls_weighting_scheme calc
_refine_ls_wR_factor_gt 0.108
_refine_ls_wR_factor_ref 0.111
_reflns_number_gt 1193
_reflns_number_total 1372
_reflns_threshold_expression I>2\s(I)
_cod_data_source_file bt6686.cif
_cod_data_source_block I
_cod_depositor_comments
;
The following automatic conversions were performed:
'_symmetry_cell_setting' value 'Monoclinic' changed to 'monoclinic'
according to '/home/saulius/struct/CIF-dictionaries/cif_core.dic'
dictionary named 'cif_core.dic' version 2.4.1 from
2010-06-29.

'_exptl_absorpt_correction_type' value 'Multi-scan' changed
to 'multi-scan' according to
'/home/saulius/struct/CIF-dictionaries/cif_core.dic' dictionary named
'cif_core.dic' version 2.4.1 from 2010-06-29.

Automatic conversion script
Id: cif_fix_enum 1527 2010-12-29 10:47:43Z saulius 

The following automatic conversions were performed:

'_symmetry_cell_setting' value 'Monoclinic' changed to 'monoclinic'
according to /home/saulius/struct/CIF-dictionaries/cif_core.dic
dictionary named 'cif_core.dic' version 2.4.1 from
2010-06-29.

'_exptl_absorpt_correction_type' value 'Multi-scan'
changed to 'multi-scan' according to
/home/saulius/struct/CIF-dictionaries/cif_core.dic dictionary named
'cif_core.dic' version 2.4.1 from 2010-06-29.

Automatic conversion script
Id: cif_fix_values 1715 2011-07-08 13:25:40Z adriana 
;
_cod_original_sg_symbol_H-M 'P 21/n'
_cod_database_code 2206141
_cod_database_fobs_code 2206141

loop_
_symmetry_equiv_pos_as_xyz
'x, y, z'
'x+1/2, -y+1/2, z+1/2'
'-x, -y, -z'
'-x-1/2, y-1/2, -z-1/2'

loop_
_atom_site_label
_atom_site_fract_x
_atom_site_fract_y
_atom_site_fract_z
_atom_site_U_iso_or_equiv
_atom_site_adp_type
_atom_site_calc_flag
_atom_site_refinement_flags
_atom_site_occupancy
_atom_site_type_symbol
O1 0.29265(7) 0.6809(3) 0.66748(6) 0.0400(3) Uani d D 1 O
O2 0.40512(6) 0.8004(2) 0.86410(6) 0.0376(3) Uani d D 1 O
O3 0.72895(7) 0.5865(3) 0.97454(7) 0.0467(3) Uani d . 1 O
C1 0.40210(10) 0.5806(3) 0.69550(10) 0.0302(3) Uani d . 1 C
C2 0.45810(10) 0.6467(3) 0.79860(10) 0.0275(3) Uani d . 1 C
C3 0.57030(10) 0.5558(3) 0.83350(10) 0.0278(3) Uani d . 1 C
C4 0.62530(10) 0.3978(3) 0.76520(10) 0.0325(3) Uani d D 1 C
C5 0.56960(10) 0.3336(3) 0.66410(10) 0.0377(3) Uani d D 1 C
C6 0.45750(10) 0.4244(3) 0.62960(10) 0.0365(3) Uani d D 1 C
C7 0.63020(10) 0.6445(3) 0.93860(10) 0.0328(3) Uani d D 1 C
H1o 0.277(2) 0.755(5) 0.6050(10) 0.070(5) Uiso d D 1 H
H2o 0.3400(10) 0.856(4) 0.8330(10) 0.055(4) Uiso d D 1 H
H4 0.7010(10) 0.333(4) 0.7890(10) 0.044(4) Uiso d D 1 H
H5 0.6080(10) 0.228(4) 0.6180(10) 0.048(4) Uiso d D 1 H
H6 0.4170(10) 0.381(4) 0.5600(10) 0.049(4) Uiso d D 1 H
H7 0.5870(10) 0.754(4) 0.9800(10) 0.044(4) Uiso d D 1 H

loop_
_atom_site_aniso_label
_atom_site_aniso_U_11
_atom_site_aniso_U_22
_atom_site_aniso_U_33
_atom_site_aniso_U_12
_atom_site_aniso_U_13
_atom_site_aniso_U_23
O1 0.0245(4) 0.0622(6) 0.0296(4) -0.0025(3) 0.0000(3) 0.0062(4)
O2 0.0244(4) 0.0576(5) 0.0297(4) 0.0066(3) 0.0048(3) -0.0037(3)
O3 0.0268(4) 0.0733(6) 0.0354(4) 0.0023(4) -0.0009(3) -0.0057(4)
C1 0.0246(5) 0.0367(5) 0.0272(5) -0.0053(4) 0.0022(4) 0.0039(4)
C2 0.0243(5) 0.0319(5) 0.0256(5) -0.0030(4) 0.0050(4) 0.0021(4)
C3 0.0244(5) 0.0303(5) 0.0275(5) -0.0022(4) 0.0044(4) 0.0021(4)
C4 0.0277(5) 0.0341(5) 0.0361(6) 0.0010(4) 0.0084(4) 0.0013(4)
C5 0.0419(7) 0.0405(6) 0.0337(6) 0.0003(5) 0.0151(5) -0.0034(5)
C6 0.0391(6) 0.0431(6) 0.0255(5) -0.0062(5) 0.0046(4) -0.0024(4)
C7 0.0253(5) 0.0417(6) 0.0295(5) -0.0003(4) 0.0032(4) -0.0004(4)

loop_
_atom_type_symbol
_atom_type_description
_atom_type_scat_dispersion_real
_atom_type_scat_dispersion_imag
_atom_type_scat_source
C C 0.0033 0.0016 'International Tables Vol C Tables 4.2.6.8 and 6.1.1.4'
H H 0.0000 0.0000 'International Tables Vol C Tables 4.2.6.8 and 6.1.1.4'
O O 0.0106 0.0060 'International Tables Vol C Tables 4.2.6.8 and 6.1.1.4'

loop_
_geom_angle_atom_site_label_1
_geom_angle_atom_site_label_2
_geom_angle_atom_site_label_3
_geom_angle
_geom_angle_publ_flag
O3 C7 C3 124.10(10) no
O1 C1 C6 124.30(10) no
O1 C1 C2 115.70(10) no
C6 C1 C2 120.00(10) no
O2 C2 C3 119.70(10) no
O2 C2 C1 120.80(10) no
C3 C2 C1 119.50(10) no
C2 C3 C4 119.60(10) no
C2 C3 C7 119.50(10) no
C4 C3 C7 120.80(10) no
C5 C4 C3 120.40(10) no
C4 C5 C6 119.80(10) no
C1 C6 C5 120.70(10) no
C1 O1 H1o 109.0(10) no
C2 O2 H2o 111.0(10) no
O3 C7 H7 120.0(10) no
C5 C4 H4 120.0(10) no
C3 C4 H4 120.0(10) no
C3 C7 H7 116.0(10) no
C4 C5 H5 120.0(10) no
C6 C5 H5 120.0(10) no
C1 C6 H6 118.0(10) no
C5 C6 H6 121.0(10) no

loop_
_geom_bond_atom_site_label_1
_geom_bond_atom_site_label_2
_geom_bond_distance
_geom_bond_publ_flag
O1 C1 1.3690(10) no
O2 C2 1.3480(10) no
O3 C7 1.2190(10) no
C1 C6 1.376(2) no
C1 C2 1.402(2) no
C2 C3 1.397(2) no
C3 C4 1.400(2) no
C3 C7 1.454(2) no
C4 C5 1.375(2) no
C5 C6 1.394(2) no
O1 H1o 0.860(10) no
O2 H2o 0.840(10) no
C7 H7 0.950(10) no
C4 H4 0.950(10) no
C5 H5 0.950(10) no
C6 H6 0.950(10) no

loop_
_geom_hbond_atom_site_label_D
_geom_hbond_atom_site_label_H
_geom_hbond_atom_site_label_A
_geom_hbond_site_symmetry_A
_geom_hbond_distance_DH
_geom_hbond_distance_HA
_geom_hbond_distance_DA
_geom_hbond_angle_DHA
_geom_hbond_publ_flag
O1 H1o O3 2_464 0.860(10) 1.800(10) 2.6480(10) 174(2) yes
O2 H2o O1 4_667 0.840(10) 2.050(10) 2.7820(10) 145(2) yes

loop_
_geom_torsion_atom_site_label_1
_geom_torsion_atom_site_label_2
_geom_torsion_atom_site_label_3
_geom_torsion_atom_site_label_4
_geom_torsion
_geom_torsion_publ_flag
O1 C1 C2 O2 -0.1(2) no
C6 C1 C2 O2 179.80(10) no
O1 C1 C2 C3 -179.40(10) no
C6 C1 C2 C3 0.6(2) no
O2 C2 C3 C4 -179.70(10) no
C1 C2 C3 C4 -0.4(2) no
O2 C2 C3 C7 -3.1(2) no
C1 C2 C3 C7 176.20(10) no
O3 C7 C3 C2 -177.40(10) no
O3 C7 C3 C4 -0.9(2) no
C2 C3 C4 C5 0.3(2) no
C7 C3 C4 C5 -176.20(10) no
C3 C4 C5 C6 -0.4(2) no
O1 C1 C6 C5 179.30(10) no
C2 C1 C6 C5 -0.6(2) no
C4 C5 C6 C1 0.6(2) no

loop_
_cod_related_entry_id
_cod_related_entry_database
_cod_related_entry_code
1 ChemSpider 81781
